data_4326728
loop_
_publ_author_name
'Li-Cheng Song'
'Xu-Feng Liu'
'Zhao-Jun Xie'
'Fei-Xian Luo'
'Hai-Bin Song'

_publ_section_title
;
 Synthesis and Structural Characterization of Some New Porphyrin-Fullerene
 Dyads and Their Application in Photoinduced H2 Evolution
;
_journal_name_full 'Inorganic Chemistry'
_journal_page_first 11162
_journal_page_last 11172
_journal_paper_doi 10.1021/ic201713x
_journal_volume 50
_journal_year 2011
_chemical_formula_moiety 'C72 H10 O3 S2'
_chemical_formula_sum 'C72 H10 O3 S2'
_chemical_formula_weight 986.92
_chemical_name_systematic
; 
 ? 
;
_space_group_IT_number 14
_symmetry_cell_setting monoclinic
_symmetry_space_group_name_Hall '-P 2yab'
_symmetry_space_group_name_H-M 'P 1 21/a 1'
_atom_sites_solution_hydrogens geom
_atom_sites_solution_primary direct
_atom_sites_solution_secondary difmap
_audit_creation_method SHELXL-97
_cell_angle_alpha 90.00
_cell_angle_beta 100.660(5)
_cell_angle_gamma 90.00
_cell_formula_units_Z 4
_cell_length_a 9.767(4)
_cell_length_b 17.615(8)
_cell_length_c 23.233(10)
_cell_measurement_reflns_used 7402
_cell_measurement_temperature 113(2)
_cell_measurement_theta_max 27.9
_cell_measurement_theta_min 2.1
_cell_volume 3928(3)
_computing_cell_refinement CrystalClear
_computing_data_collection CrystalClear
_computing_data_reduction CrystalClear
_computing_publication_material 'CrystalStructure 3.7.0'
_computing_structure_refinement 'SHELXL-97 (Sheldrick, 1997)'
_computing_structure_solution 'SHELXS-97 (Sheldrick, 1990)'
_diffrn_ambient_temperature 113(2)
_diffrn_detector_area_resol_mean 7.31
_diffrn_measured_fraction_theta_full 0.997
_diffrn_measured_fraction_theta_max 0.997
_diffrn_measurement_device_type 'Rigaku Saturn'
_diffrn_measurement_method \w
_diffrn_radiation_monochromator confocal
_diffrn_radiation_source 'Rotating anode'
_diffrn_radiation_type MoK\a
_diffrn_radiation_wavelength 0.71070
_diffrn_reflns_av_R_equivalents 0.0601
_diffrn_reflns_av_sigmaI/netI 0.0470
_diffrn_reflns_limit_h_max 11
_diffrn_reflns_limit_h_min -11
_diffrn_reflns_limit_k_max 20
_diffrn_reflns_limit_k_min -20
_diffrn_reflns_limit_l_max 27
_diffrn_reflns_limit_l_min -27
_diffrn_reflns_number 29296
_diffrn_reflns_theta_full 25.01
_diffrn_reflns_theta_max 25.01
_diffrn_reflns_theta_min 1.46
_exptl_absorpt_coefficient_mu 0.203
_exptl_absorpt_correction_T_max 0.9605
_exptl_absorpt_correction_T_min 0.9528
_exptl_absorpt_correction_type multi-scan
_exptl_absorpt_process_details CrystalClear
_exptl_crystal_colour red
_exptl_crystal_density_diffrn 1.669
_exptl_crystal_description prism
_exptl_crystal_F_000 1992
_exptl_crystal_size_max 0.24
_exptl_crystal_size_mid 0.24
_exptl_crystal_size_min 0.20
_refine_diff_density_max 0.359
_refine_diff_density_min -0.471
_refine_diff_density_rms 0.071
_refine_ls_extinction_method none
_refine_ls_goodness_of_fit_ref 1.204
_refine_ls_hydrogen_treatment constr
_refine_ls_matrix_type full
_refine_ls_number_parameters 696
_refine_ls_number_reflns 6907
_refine_ls_number_restraints 0
_refine_ls_restrained_S_all 1.204
_refine_ls_R_factor_all 0.0878
_refine_ls_R_factor_gt 0.0747
_refine_ls_shift/su_max 0.001
_refine_ls_shift/su_mean 0.000
_refine_ls_structure_factor_coef Fsqd
_refine_ls_weighting_details 'calc w=1/[\s^2^(Fo^2^)+(0.0949P)^2^+1.2936P] where P=(Fo^2^+2Fc^2^)/3'
_refine_ls_weighting_scheme calc
_refine_ls_wR_factor_gt 0.1848
_refine_ls_wR_factor_ref 0.1945
_reflns_number_gt 5950
_reflns_number_total 6907
_reflns_threshold_expression >2sigma(I)
_cod_data_source_file ic201713x_si_001_1.cif
_cod_data_source_block 2
_cod_database_code 4326728

loop_
_symmetry_equiv_pos_as_xyz
'x, y, z'
'-x+1/2, y+1/2, -z'
'-x, -y, -z'
'x-1/2, -y-1/2, z'

loop_
_atom_site_label
_atom_site_type_symbol
_atom_site_fract_x
_atom_site_fract_y
_atom_site_fract_z
_atom_site_U_iso_or_equiv
_atom_site_adp_type
_atom_site_occupancy
_atom_site_symmetry_multiplicity
_atom_site_calc_flag
_atom_site_refinement_flags
C1 C 0.7916(3) 0.17575(18) 0.18993(14) 0.0240(7) Uani 1 1 d .
C2 C 0.8374(3) 0.11189(18) 0.14843(13) 0.0226(7) Uani 1 1 d .
C3 C 0.7361(3) 0.04441(18) 0.13663(13) 0.0240(7) Uani 1 1 d .
C4 C 0.6046(3) 0.04456(19) 0.14955(14) 0.0250(7) Uani 1 1 d .
C5 C 0.5614(3) 0.10481(19) 0.18623(14) 0.0249(7) Uani 1 1 d .
C6 C 0.6517(3) 0.16205(18) 0.20871(14) 0.0232(7) Uani 1 1 d .
C7 C 0.6619(3) 0.18510(18) 0.26847(14) 0.0245(7) Uani 1 1 d .
C8 C 0.5760(3) 0.15317(18) 0.30411(14) 0.0251(7) Uani 1 1 d .
C9 C 0.4793(3) 0.09476(19) 0.28022(14) 0.0257(7) Uani 1 1 d .
C10 C 0.4729(3) 0.07028(19) 0.22266(14) 0.0253(7) Uani 1 1 d .
C11 C 0.4608(3) -0.00988(19) 0.20864(15) 0.0269(7) Uani 1 1 d .
C12 C 0.5415(3) -0.0256(2) 0.16341(14) 0.0269(7) Uani 1 1 d .
C13 C 0.6136(3) -0.09439(19) 0.16458(14) 0.0278(8) Uani 1 1 d .
C14 C 0.7526(4) -0.09436(19) 0.15163(14) 0.0278(7) Uani 1 1 d .
C15 C 0.8128(3) -0.02548(19) 0.13944(13) 0.0249(7) Uani 1 1 d .
C16 C 0.9578(3) -0.00971(18) 0.16319(14) 0.0227(7) Uani 1 1 d .
C17 C 1.0371(3) -0.06339(19) 0.19899(15) 0.0261(7) Uani 1 1 d .
C18 C 0.9745(3) -0.13440(18) 0.21320(15) 0.0276(8) Uani 1 1 d .
C19 C 0.8354(4) -0.14913(18) 0.18983(14) 0.0272(7) Uani 1 1 d .
C20 C 0.7469(4) -0.18353(18) 0.22639(15) 0.0274(7) Uani 1 1 d .
C21 C 0.6093(3) -0.14952(18) 0.21063(15) 0.0270(7) Uani 1 1 d .
C22 C 0.5320(3) -0.13412(19) 0.25409(16) 0.0298(8) Uani 1 1 d .
C23 C 0.4556(3) -0.0634(2) 0.25271(15) 0.0274(8) Uani 1 1 d .
C24 C 0.4642(3) -0.03782(19) 0.31281(15) 0.0266(7) Uani 1 1 d .
C25 C 0.4756(3) 0.0392(2) 0.32644(15) 0.0279(8) Uani 1 1 d .
C26 C 0.5695(3) 0.06444(19) 0.37881(14) 0.0266(7) Uani 1 1 d .
C27 C 0.6327(3) 0.13500(19) 0.36467(14) 0.0274(7) Uani 1 1 d .
C28 C 0.7715(3) 0.15050(18) 0.38820(14) 0.0251(7) Uani 1 1 d .
C29 C 0.8609(3) 0.18417(18) 0.35143(14) 0.0258(7) Uani 1 1 d .
C30 C 0.8073(3) 0.20071(17) 0.29302(14) 0.0241(7) Uani 1 1 d .
C31 C 0.8877(3) 0.18639(17) 0.24852(14) 0.0234(7) Uani 1 1 d .
C32 C 1.0168(3) 0.15354(17) 0.26283(14) 0.0226(7) Uani 1 1 d .
C33 C 1.0725(3) 0.13519(18) 0.32283(14) 0.0244(7) Uani 1 1 d .
C34 C 0.9974(3) 0.15073(18) 0.36721(14) 0.0240(7) Uani 1 1 d .
C35 C 0.9938(3) 0.09560(19) 0.41303(14) 0.0272(7) Uani 1 1 d .
C36 C 0.8537(3) 0.09523(19) 0.42617(13) 0.0257(7) Uani 1 1 d .
C37 C 0.7941(3) 0.02701(19) 0.43937(14) 0.0254(7) Uani 1 1 d .
C38 C 0.6485(3) 0.01155(19) 0.41520(14) 0.0263(7) Uani 1 1 d .
C39 C 0.6365(3) -0.0686(2) 0.40125(14) 0.0262(7) Uani 1 1 d .
C40 C 0.5456(3) -0.09228(19) 0.35108(15) 0.0282(8) Uani 1 1 d .
C41 C 0.5882(3) -0.15215(18) 0.31467(15) 0.0274(8) Uani 1 1 d .
C42 C 0.7191(3) -0.18460(18) 0.32978(15) 0.0265(7) Uani 1 1 d .
C43 C 0.8136(3) -0.15949(18) 0.38160(15) 0.0269(8) Uani 1 1 d .
C44 C 0.7738(3) -0.10262(19) 0.41658(14) 0.0271(7) Uani 1 1 d .
C45 C 0.8710(3) -0.04304(19) 0.44006(13) 0.0257(7) Uani 1 1 d .
C46 C 1.0054(3) -0.0431(2) 0.42746(14) 0.0278(8) Uani 1 1 d .
C47 C 1.0674(3) 0.0280(2) 0.41371(14) 0.0271(8) Uani 1 1 d .
C48 C 1.1478(3) 0.0118(2) 0.36868(14) 0.0264(7) Uani 1 1 d .
C49 C 1.1496(3) 0.06435(19) 0.32395(15) 0.0262(7) Uani 1 1 d .
C50 C 1.1414(3) 0.03941(19) 0.26361(14) 0.0253(7) Uani 1 1 d .
C51 C 1.0604(3) 0.09391(18) 0.22529(14) 0.0232(7) Uani 1 1 d .
C52 C 0.9721(3) 0.07027(18) 0.17550(13) 0.0216(7) Uani 1 1 d .
C53 C 1.1311(3) -0.03793(19) 0.25080(14) 0.0250(7) Uani 1 1 d .
C54 C 1.1275(3) -0.09271(19) 0.29700(15) 0.0267(7) Uani 1 1 d .
C55 C 0.9447(3) -0.18491(17) 0.30874(15) 0.0264(7) Uani 1 1 d .
C56 C 0.8002(3) -0.20103(17) 0.28480(15) 0.0269(7) Uani 1 1 d .
C57 C 0.9542(4) -0.15925(19) 0.36884(15) 0.0288(8) Uani 1 1 d .
C58 C 1.0473(3) -0.10228(19) 0.39121(14) 0.0256(7) Uani 1 1 d .
C59 C 1.1366(3) -0.0683(2) 0.35486(15) 0.0273(8) Uani 1 1 d .
C60 C 1.0305(3) -0.15245(18) 0.27376(15) 0.0270(7) Uani 1 1 d .
C61 C 0.8476(3) 0.15933(19) 0.09438(14) 0.0247(7) Uani 1 1 d .
C62 C 0.8261(3) 0.2333(2) 0.10431(14) 0.0277(8) Uani 1 1 d .
C63 C 0.8685(3) 0.1225(2) 0.04004(14) 0.0265(7) Uani 1 1 d .
C64 C 0.8436(5) 0.1352(2) -0.06352(16) 0.0537(12) Uani 1 1 d .
H64A H 0.7979 0.0851 -0.0704 0.064 Uiso 1 1 calc R
H64B H 0.9441 0.1289 -0.0642 0.064 Uiso 1 1 calc R
C65 C 0.7809(6) 0.1890(3) -0.10918(18) 0.0678(15) Uani 1 1 d .
H65A H 0.6816 0.1948 -0.1082 0.102 Uiso 1 1 calc R
H65B H 0.7919 0.1697 -0.1476 0.102 Uiso 1 1 calc R
H65C H 0.8274 0.2383 -0.1022 0.102 Uiso 1 1 calc R
C66 C 0.8369(3) 0.30206(19) 0.06991(14) 0.0279(8) Uani 1 1 d .
C67 C 0.9465(4) 0.3109(2) 0.03916(15) 0.0342(8) Uani 1 1 d .
H67 H 1.0143 0.2721 0.0401 0.041 Uiso 1 1 calc R
C68 C 0.9553(4) 0.3767(2) 0.00737(15) 0.0371(9) Uani 1 1 d .
H68 H 1.0309 0.3837 -0.0126 0.045 Uiso 1 1 calc R
C69 C 0.8546(4) 0.4320(2) 0.00458(16) 0.0393(9) Uani 1 1 d .
H69 H 0.8588 0.4761 -0.0186 0.047 Uiso 1 1 calc R
C70 C 0.7474(4) 0.4236(2) 0.03548(16) 0.0370(9) Uani 1 1 d .
H70 H 0.6789 0.4622 0.0335 0.044 Uiso 1 1 calc R
C71 C 0.7388(4) 0.3604(2) 0.06881(15) 0.0329(8) Uani 1 1 d .
H71 H 0.6667 0.3561 0.0911 0.040 Uiso 1 1 calc R
C72 C -0.0091(4) 0.3249(2) 0.49445(16) 0.0353(9) Uani 1 1 d .
O1 O 0.7897(2) 0.24746(12) 0.15740(9) 0.0277(5) Uani 1 1 d .
O2 O 0.9127(3) 0.05858(14) 0.03820(10) 0.0332(6) Uani 1 1 d .
O3 O 0.8250(3) 0.16536(14) -0.00726(10) 0.0400(7) Uani 1 1 d .
S1 S -0.15859(11) 0.32680(7) 0.45749(5) 0.0486(3) Uani 1 1 d .
S2 S 0.13997(11) 0.32525(7) 0.53138(5) 0.0521(3) Uani 1 1 d .

loop_
_atom_site_aniso_label
_atom_site_aniso_U_11
_atom_site_aniso_U_22
_atom_site_aniso_U_33
_atom_site_aniso_U_23
_atom_site_aniso_U_13
_atom_site_aniso_U_12
C1 0.0252(17) 0.0209(17) 0.0274(17) 0.0019(14) 0.0086(14) 0.0015(14)
C2 0.0196(16) 0.0239(17) 0.0257(16) 0.0003(13) 0.0075(13) -0.0012(13)
C3 0.0239(17) 0.0261(18) 0.0226(16) 0.0030(13) 0.0057(13) 0.0001(14)
C4 0.0201(16) 0.0282(18) 0.0265(17) -0.0002(14) 0.0035(13) -0.0010(14)
C5 0.0175(16) 0.0277(18) 0.0294(17) 0.0061(14) 0.0040(13) 0.0065(14)
C6 0.0191(16) 0.0223(17) 0.0297(17) 0.0030(14) 0.0084(13) 0.0046(13)
C7 0.0228(17) 0.0212(17) 0.0305(17) 0.0002(14) 0.0076(14) 0.0050(13)
C8 0.0243(17) 0.0209(17) 0.0326(18) 0.0036(14) 0.0122(14) 0.0097(14)
C9 0.0118(15) 0.0313(19) 0.0353(18) 0.0033(15) 0.0075(13) 0.0066(13)
C10 0.0118(15) 0.0323(19) 0.0307(18) 0.0069(14) 0.0010(13) 0.0042(13)
C11 0.0100(15) 0.037(2) 0.0323(18) 0.0001(15) -0.0003(13) -0.0032(14)
C12 0.0184(16) 0.033(2) 0.0274(17) -0.0022(15) -0.0016(13) -0.0035(14)
C13 0.0238(17) 0.0294(19) 0.0289(17) -0.0046(15) 0.0011(14) -0.0072(14)
C14 0.0292(18) 0.0269(18) 0.0279(17) -0.0058(14) 0.0064(14) -0.0025(15)
C15 0.0255(17) 0.0295(18) 0.0204(15) -0.0027(14) 0.0060(13) 0.0036(14)
C16 0.0207(16) 0.0256(18) 0.0245(16) -0.0026(13) 0.0115(13) 0.0001(13)
C17 0.0210(16) 0.0262(18) 0.0345(18) -0.0011(15) 0.0137(14) 0.0052(14)
C18 0.0277(18) 0.0187(17) 0.0397(19) -0.0019(14) 0.0150(15) 0.0091(14)
C19 0.0308(19) 0.0223(17) 0.0294(17) -0.0045(14) 0.0081(15) 0.0022(15)
C20 0.0285(18) 0.0198(17) 0.0348(18) -0.0058(14) 0.0081(15) -0.0044(14)
C21 0.0278(18) 0.0204(17) 0.0323(18) -0.0052(14) 0.0039(14) -0.0088(14)
C22 0.0235(18) 0.0237(18) 0.043(2) -0.0037(15) 0.0086(15) -0.0081(14)
C23 0.0122(15) 0.0341(19) 0.0353(18) 0.0016(15) 0.0030(13) -0.0059(14)
C24 0.0132(15) 0.0331(19) 0.0354(18) 0.0039(15) 0.0092(13) -0.0024(14)
C25 0.0144(16) 0.037(2) 0.0351(18) 0.0042(16) 0.0121(14) 0.0027(14)
C26 0.0215(17) 0.0318(19) 0.0301(17) 0.0029(15) 0.0147(14) 0.0081(14)
C27 0.0270(18) 0.0285(19) 0.0290(17) -0.0026(14) 0.0111(14) 0.0060(15)
C28 0.0311(18) 0.0239(18) 0.0225(16) -0.0021(13) 0.0105(14) 0.0044(14)
C29 0.0294(18) 0.0185(17) 0.0299(17) -0.0036(14) 0.0062(14) -0.0023(14)
C30 0.0279(18) 0.0147(16) 0.0321(18) -0.0019(13) 0.0119(14) 0.0015(13)
C31 0.0249(17) 0.0196(17) 0.0267(16) -0.0008(13) 0.0074(14) -0.0062(13)
C32 0.0196(16) 0.0192(16) 0.0305(17) -0.0003(13) 0.0089(13) -0.0072(13)
C33 0.0183(16) 0.0269(18) 0.0274(17) -0.0001(14) 0.0025(13) -0.0070(14)
C34 0.0222(16) 0.0231(17) 0.0258(16) -0.0029(13) 0.0021(13) -0.0044(13)
C35 0.0244(17) 0.0326(19) 0.0235(16) -0.0028(14) 0.0012(13) -0.0079(15)
C36 0.0287(18) 0.0280(18) 0.0213(16) -0.0044(14) 0.0072(13) -0.0017(14)
C37 0.0272(18) 0.0287(18) 0.0215(16) -0.0005(14) 0.0074(14) 0.0005(14)
C38 0.0243(17) 0.0311(19) 0.0270(17) 0.0033(14) 0.0143(14) 0.0015(14)
C39 0.0223(17) 0.0308(19) 0.0275(17) 0.0063(14) 0.0099(14) -0.0034(14)
C40 0.0205(17) 0.0315(19) 0.0362(19) 0.0050(15) 0.0151(14) -0.0044(14)
C41 0.0264(18) 0.0225(18) 0.0348(18) 0.0044(14) 0.0100(15) -0.0117(14)
C42 0.0283(18) 0.0164(17) 0.0355(18) 0.0061(14) 0.0075(15) -0.0022(14)
C43 0.0238(18) 0.0257(18) 0.0322(18) 0.0111(15) 0.0075(14) 0.0004(14)
C44 0.0267(17) 0.0268(19) 0.0285(17) 0.0068(14) 0.0070(14) 0.0015(14)
C45 0.0253(17) 0.0304(19) 0.0204(16) 0.0073(14) 0.0017(13) -0.0006(14)
C46 0.0189(16) 0.036(2) 0.0268(17) 0.0064(15) 0.0005(13) -0.0008(15)
C47 0.0164(16) 0.040(2) 0.0230(16) 0.0013(15) -0.0024(13) -0.0019(15)
C48 0.0107(15) 0.038(2) 0.0287(17) 0.0029(15) -0.0010(13) 0.0007(14)
C49 0.0095(15) 0.0329(19) 0.0350(18) -0.0016(15) 0.0009(13) -0.0052(14)
C50 0.0106(15) 0.035(2) 0.0327(18) 0.0022(15) 0.0090(13) -0.0017(13)
C51 0.0151(15) 0.0276(18) 0.0287(17) -0.0016(14) 0.0091(13) -0.0044(13)
C52 0.0199(16) 0.0230(17) 0.0251(16) 0.0009(13) 0.0124(13) 0.0000(13)
C53 0.0132(15) 0.0295(19) 0.0339(18) 0.0012(15) 0.0083(13) 0.0045(13)
C54 0.0114(15) 0.0300(19) 0.0392(19) 0.0050(15) 0.0060(13) 0.0078(13)
C55 0.0262(18) 0.0164(16) 0.0384(19) 0.0043(14) 0.0103(15) 0.0057(14)
C56 0.0310(19) 0.0128(16) 0.0376(19) -0.0028(14) 0.0082(15) -0.0028(13)
C57 0.0280(18) 0.0231(18) 0.0344(18) 0.0084(14) 0.0037(15) 0.0067(14)
C58 0.0172(16) 0.0276(18) 0.0309(17) 0.0070(14) 0.0017(13) 0.0034(14)
C59 0.0130(15) 0.0321(19) 0.0353(19) 0.0050(15) 0.0000(13) 0.0062(14)
C60 0.0234(17) 0.0219(17) 0.0366(19) 0.0005(14) 0.0081(15) 0.0069(14)
C61 0.0217(17) 0.0279(19) 0.0253(16) 0.0013(14) 0.0061(13) 0.0012(14)
C62 0.0226(17) 0.039(2) 0.0227(16) 0.0014(15) 0.0064(13) 0.0044(15)
C63 0.0210(17) 0.029(2) 0.0295(17) 0.0034(15) 0.0061(13) -0.0026(14)
C64 0.089(4) 0.049(3) 0.0270(19) 0.0012(18) 0.020(2) 0.022(2)
C65 0.098(4) 0.077(4) 0.032(2) 0.010(2) 0.020(2) 0.030(3)
C66 0.0276(18) 0.0316(19) 0.0235(16) 0.0031(14) 0.0023(14) -0.0030(15)
C67 0.0272(19) 0.040(2) 0.0352(19) 0.0026(17) 0.0056(15) -0.0010(16)
C68 0.035(2) 0.045(2) 0.0320(19) 0.0096(17) 0.0074(16) -0.0086(18)
C69 0.040(2) 0.039(2) 0.037(2) 0.0108(17) 0.0015(17) -0.0073(18)
C70 0.034(2) 0.032(2) 0.043(2) 0.0108(17) 0.0011(16) 0.0030(16)
C71 0.0297(19) 0.033(2) 0.0363(19) 0.0028(16) 0.0067(15) -0.0013(16)
C72 0.036(2) 0.036(2) 0.037(2) -0.0037(16) 0.0158(17) -0.0026(16)
O1 0.0343(13) 0.0231(13) 0.0275(12) 0.0045(10) 0.0102(10) 0.0005(10)
O2 0.0390(14) 0.0297(14) 0.0323(13) -0.0019(11) 0.0102(11) 0.0030(12)
O3 0.0547(17) 0.0409(15) 0.0253(13) 0.0022(11) 0.0096(12) 0.0089(13)
S1 0.0351(6) 0.0624(7) 0.0487(6) -0.0122(5) 0.0083(5) -0.0041(5)
S2 0.0367(6) 0.0721(8) 0.0474(6) 0.0099(6) 0.0075(5) 0.0039(5)

loop_
_atom_type_symbol
_atom_type_description
_atom_type_scat_dispersion_real
_atom_type_scat_dispersion_imag
_atom_type_scat_source
C C 0.0033 0.0016 'International Tables Vol C Tables 4.2.6.8 and 6.1.1.4'
H H 0.0000 0.0000 'International Tables Vol C Tables 4.2.6.8 and 6.1.1.4'
O O 0.0106 0.0060 'International Tables Vol C Tables 4.2.6.8 and 6.1.1.4'
S S 0.1246 0.1234 'International Tables Vol C Tables 4.2.6.8 and 6.1.1.4'

loop_
_geom_angle_atom_site_label_1
_geom_angle_atom_site_label_2
_geom_angle_atom_site_label_3
_geom_angle
O1 C1 C31 107.6(2)
O1 C1 C6 110.8(2)
C31 C1 C6 101.6(2)
O1 C1 C2 105.8(2)
C31 C1 C2 115.7(3)
C6 C1 C2 115.2(3)
C61 C2 C52 114.6(2)
C61 C2 C3 114.4(3)
C52 C2 C3 100.3(2)
C61 C2 C1 100.3(2)
C52 C2 C1 113.8(2)
C3 C2 C1 114.1(2)
C4 C3 C15 119.6(3)
C4 C3 C2 123.8(3)
C15 C3 C2 109.9(3)
C3 C4 C12 120.1(3)
C3 C4 C5 120.6(3)
C12 C4 C5 108.0(3)
C6 C5 C10 119.6(3)
C6 C5 C4 121.1(3)
C10 C5 C4 107.5(3)
C5 C6 C7 120.0(3)
C5 C6 C1 123.4(3)
C7 C6 C1 109.0(3)
C8 C7 C6 121.1(3)
C8 C7 C30 119.5(3)
C6 C7 C30 108.7(3)
C7 C8 C9 118.8(3)
C7 C8 C27 120.0(3)
C9 C8 C27 108.8(3)
C10 C9 C8 120.1(3)
C10 C9 C25 119.7(3)
C8 C9 C25 107.5(3)
C9 C10 C11 120.3(3)
C9 C10 C5 120.3(3)
C11 C10 C5 108.1(3)
C23 C11 C12 119.9(3)
C23 C11 C10 120.3(3)
C12 C11 C10 108.4(3)
C13 C12 C4 120.8(3)
C13 C12 C11 119.3(3)
C4 C12 C11 108.0(3)
C12 C13 C14 119.0(3)
C12 C13 C21 120.7(3)
C14 C13 C21 108.1(3)
C15 C14 C13 119.3(3)
C15 C14 C19 119.5(3)
C13 C14 C19 108.1(3)
C14 C15 C3 121.1(3)
C14 C15 C16 120.5(3)
C3 C15 C16 108.6(3)
C17 C16 C52 121.5(3)
C17 C16 C15 119.5(3)
C52 C16 C15 108.4(3)
C16 C17 C53 118.9(3)
C16 C17 C18 120.5(3)
C53 C17 C18 107.8(3)
C19 C18 C60 120.3(3)
C19 C18 C17 119.5(3)
C60 C18 C17 108.1(3)
C18 C19 C20 119.6(3)
C18 C19 C14 120.5(3)
C20 C19 C14 108.1(3)
C56 C20 C19 120.4(3)
C56 C20 C21 119.8(3)
C19 C20 C21 107.7(3)
C22 C21 C13 119.8(3)
C22 C21 C20 119.8(3)
C13 C21 C20 108.0(3)
C21 C22 C41 120.2(3)
C21 C22 C23 119.8(3)
C41 C22 C23 108.1(3)
C11 C23 C22 120.4(3)
C11 C23 C24 119.4(3)
C22 C23 C24 107.9(3)
C25 C24 C40 119.7(3)
C25 C24 C23 120.5(3)
C40 C24 C23 108.3(3)
C24 C25 C26 120.0(3)
C24 C25 C9 119.9(3)
C26 C25 C9 108.3(3)
C38 C26 C27 119.9(3)
C38 C26 C25 119.8(3)
C27 C26 C25 107.6(3)
C28 C27 C26 120.2(3)
C28 C27 C8 120.5(3)
C26 C27 C8 107.8(3)
C27 C28 C36 119.7(3)
C27 C28 C29 119.7(3)
C36 C28 C29 107.8(3)
C30 C29 C34 119.8(3)
C30 C29 C28 119.9(3)
C34 C29 C28 108.1(3)
C29 C30 C31 120.6(3)
C29 C30 C7 120.4(3)
C31 C30 C7 108.0(3)
C32 C31 C30 120.1(3)
C32 C31 C1 123.7(3)
C30 C31 C1 109.9(3)
C31 C32 C33 119.8(3)
C31 C32 C51 120.6(3)
C33 C32 C51 108.3(3)
C34 C33 C32 121.0(3)
C34 C33 C49 119.6(3)
C32 C33 C49 108.2(3)
C33 C34 C29 118.6(3)
C33 C34 C35 119.9(3)
C29 C34 C35 108.4(3)
C47 C35 C34 120.1(3)
C47 C35 C36 119.8(3)
C34 C35 C36 108.0(3)
C37 C36 C28 120.3(3)
C37 C36 C35 119.8(3)
C28 C36 C35 107.8(3)
C36 C37 C45 120.1(3)
C36 C37 C38 119.6(3)
C45 C37 C38 108.3(3)
C26 C38 C39 120.2(3)
C26 C38 C37 120.1(3)
C39 C38 C37 107.6(3)
C40 C39 C38 119.5(3)
C40 C39 C44 119.9(3)
C38 C39 C44 108.3(3)
C39 C40 C24 120.7(3)
C39 C40 C41 119.7(3)
C24 C40 C41 107.9(3)
C42 C41 C22 120.2(3)
C42 C41 C40 120.0(3)
C22 C41 C40 107.9(3)
C41 C42 C43 120.2(3)
C41 C42 C56 120.0(3)
C43 C42 C56 108.1(3)
C44 C43 C42 120.2(3)
C44 C43 C57 119.5(3)
C42 C43 C57 108.2(3)
C43 C44 C45 120.4(3)
C43 C44 C39 120.0(3)
C45 C44 C39 107.7(3)
C46 C45 C37 120.4(3)
C46 C45 C44 119.7(3)
C37 C45 C44 108.1(3)
C45 C46 C58 120.1(3)
C45 C46 C47 119.5(3)
C58 C46 C47 108.6(3)
C35 C47 C48 120.6(3)
C35 C47 C46 120.4(3)
C48 C47 C46 107.0(3)
C49 C48 C47 119.3(3)
C49 C48 C59 119.6(3)
C47 C48 C59 108.9(3)
C48 C49 C33 120.4(3)
C48 C49 C50 120.7(3)
C33 C49 C50 107.8(3)
C53 C50 C51 120.6(3)
C53 C50 C49 119.3(3)
C51 C50 C49 108.6(3)
C52 C51 C50 120.4(3)
C52 C51 C32 120.5(3)
C50 C51 C32 107.1(3)
C51 C52 C16 119.1(3)
C51 C52 C2 123.9(3)
C16 C52 C2 110.0(3)
C50 C53 C17 119.4(3)
C50 C53 C54 120.2(3)
C17 C53 C54 108.2(3)
C59 C54 C53 120.1(3)
C59 C54 C60 120.1(3)
C53 C54 C60 108.1(3)
C60 C55 C56 120.4(3)
C60 C55 C57 119.6(3)
C56 C55 C57 108.3(3)
C20 C56 C55 119.5(3)
C20 C56 C42 120.1(3)
C55 C56 C42 107.9(3)
C58 C57 C43 120.1(3)
C58 C57 C55 120.3(3)
C43 C57 C55 107.4(3)
C57 C58 C46 120.2(3)
C57 C58 C59 120.2(3)
C46 C58 C59 107.9(3)
C54 C59 C48 120.2(3)
C54 C59 C58 119.6(3)
C48 C59 C58 107.6(3)
C55 C60 C18 119.8(3)
C55 C60 C54 120.1(3)
C18 C60 C54 107.8(3)
C62 C61 C63 128.8(3)
C62 C61 C2 110.7(3)
C63 C61 C2 120.4(3)
C61 C62 O1 113.9(3)
C61 C62 C66 132.6(3)
O1 C62 C66 113.4(3)
O2 C63 O3 123.9(3)
O2 C63 C61 123.3(3)
O3 C63 C61 112.7(3)
O3 C64 C65 108.0(3)
O3 C64 H64A 110.1
C65 C64 H64A 110.1
O3 C64 H64B 110.1
C65 C64 H64B 110.1
H64A C64 H64B 108.4
C64 C65 H65A 109.5
C64 C65 H65B 109.5
H65A C65 H65B 109.5
C64 C65 H65C 109.5
H65A C65 H65C 109.5
H65B C65 H65C 109.5
C67 C66 C71 119.5(3)
C67 C66 C62 120.6(3)
C71 C66 C62 119.9(3)
C68 C67 C66 119.6(3)
C68 C67 H67 120.2
C66 C67 H67 120.2
C69 C68 C67 120.2(3)
C69 C68 H68 119.9
C67 C68 H68 119.9
C68 C69 C70 120.1(3)
C68 C69 H69 119.9
C70 C69 H69 119.9
C71 C70 C69 120.9(4)
C71 C70 H70 119.5
C69 C70 H70 119.5
C70 C71 C66 119.6(3)
C70 C71 H71 120.2
C66 C71 H71 120.2
S2 C72 S1 178.6(3)
C62 O1 C1 109.0(2)
C63 O3 C64 117.4(3)

loop_
_geom_bond_atom_site_label_1
_geom_bond_atom_site_label_2
_geom_bond_distance
C1 O1 1.470(4)
C1 C31 1.515(5)
C1 C6 1.529(4)
C1 C2 1.598(4)
C2 C61 1.527(4)
C2 C52 1.535(4)
C2 C3 1.539(4)
C3 C4 1.371(4)
C3 C15 1.437(5)
C4 C12 1.444(5)
C4 C5 1.471(5)
C5 C6 1.377(5)
C5 C10 1.451(4)
C6 C7 1.432(5)
C7 C8 1.401(4)
C7 C30 1.455(5)
C8 C9 1.437(5)
C8 C27 1.449(5)
C9 C10 1.395(5)
C9 C25 1.458(5)
C10 C11 1.449(5)
C11 C23 1.400(5)
C11 C12 1.453(5)
C12 C13 1.398(5)
C13 C14 1.444(5)
C13 C21 1.451(5)
C14 C15 1.400(5)
C14 C19 1.452(5)
C15 C16 1.448(5)
C16 C17 1.395(5)
C16 C52 1.439(4)
C17 C53 1.444(5)
C17 C18 1.457(5)
C18 C19 1.391(5)
C18 C60 1.447(5)
C19 C20 1.452(5)
C20 C56 1.395(5)
C20 C21 1.455(5)
C21 C22 1.395(5)
C22 C41 1.448(5)
C22 C23 1.450(5)
C23 C24 1.454(5)
C24 C25 1.393(5)
C24 C40 1.443(5)
C25 C26 1.451(5)
C26 C38 1.392(5)
C26 C27 1.452(5)
C27 C28 1.391(5)
C28 C36 1.452(5)
C28 C29 1.456(4)
C29 C30 1.392(5)
C29 C34 1.441(5)
C30 C31 1.432(4)
C31 C32 1.371(5)
C32 C33 1.436(5)
C32 C51 1.478(4)
C33 C34 1.399(4)
C33 C49 1.455(5)
C34 C35 1.446(5)
C35 C47 1.390(5)
C35 C36 1.456(5)
C36 C37 1.394(5)
C37 C45 1.443(5)
C37 C38 1.455(5)
C38 C39 1.449(5)
C39 C40 1.392(5)
C39 C44 1.452(5)
C40 C41 1.460(5)
C41 C42 1.385(5)
C42 C43 1.444(5)
C42 C56 1.452(5)
C43 C44 1.390(5)
C43 C57 1.458(5)
C44 C45 1.452(5)
C45 C46 1.396(5)
C46 C58 1.447(5)
C46 C47 1.452(5)
C47 C48 1.448(5)
C48 C49 1.395(5)
C48 C59 1.446(5)
C49 C50 1.457(5)
C50 C53 1.394(5)
C50 C51 1.442(5)
C51 C52 1.373(4)
C53 C54 1.449(5)
C54 C59 1.398(5)
C54 C60 1.452(5)
C55 C60 1.393(5)
C55 C56 1.447(5)
C55 C57 1.454(5)
C57 C58 1.389(5)
C58 C59 1.451(4)
C61 C62 1.346(5)
C61 C63 1.467(5)
C62 O1 1.368(4)
C62 C66 1.466(5)
C63 O2 1.210(4)
C63 O3 1.336(4)
C64 O3 1.453(4)
C64 C65 1.468(6)
C64 H64A 0.9900
C64 H64B 0.9900
C65 H65A 0.9800
C65 H65B 0.9800
C65 H65C 0.9800
C66 C67 1.401(5)
C66 C71 1.402(5)
C67 C68 1.385(5)
C67 H67 0.9500
C68 C69 1.378(5)
C68 H68 0.9500
C69 C70 1.382(5)
C69 H69 0.9500
C70 C71 1.368(5)
C70 H70 0.9500
C71 H71 0.9500
C72 S2 1.547(4)
C72 S1 1.551(4)

loop_
_geom_torsion_atom_site_label_1
_geom_torsion_atom_site_label_2
_geom_torsion_atom_site_label_3
_geom_torsion_atom_site_label_4
_geom_torsion
O1 C1 C2 C61 -3.0(3)
C31 C1 C2 C61 -122.0(3)
C6 C1 C2 C61 119.8(3)
O1 C1 C2 C52 119.9(3)
C31 C1 C2 C52 0.9(4)
C6 C1 C2 C52 -117.3(3)
O1 C1 C2 C3 -125.8(3)
C31 C1 C2 C3 115.1(3)
C6 C1 C2 C3 -3.0(4)
C61 C2 C3 C4 -101.8(4)
C52 C2 C3 C4 135.0(3)
C1 C2 C3 C4 13.0(4)
C61 C2 C3 C15 107.2(3)
C52 C2 C3 C15 -16.1(3)
C1 C2 C3 C15 -138.1(3)
C15 C3 C4 C12 -2.7(5)
C2 C3 C4 C12 -151.1(3)
C15 C3 C4 C5 136.6(3)
C2 C3 C4 C5 -11.9(5)
C3 C4 C5 C6 -0.4(5)
C12 C4 C5 C6 143.2(3)
C3 C4 C5 C10 -143.1(3)
C12 C4 C5 C10 0.5(3)
C10 C5 C6 C7 2.5(4)
C4 C5 C6 C7 -135.8(3)
C10 C5 C6 C1 148.9(3)
C4 C5 C6 C1 10.5(5)
O1 C1 C6 C5 112.0(3)
C31 C1 C6 C5 -133.9(3)
C2 C1 C6 C5 -8.1(4)
O1 C1 C6 C7 -98.5(3)
C31 C1 C6 C7 15.6(3)
C2 C1 C6 C7 141.4(3)
C5 C6 C7 C8 -3.4(5)
C1 C6 C7 C8 -154.1(3)
C5 C6 C7 C30 140.9(3)
C1 C6 C7 C30 -9.8(4)
C6 C7 C8 C9 1.8(5)
C30 C7 C8 C9 -138.8(3)
C6 C7 C8 C27 139.7(3)
C30 C7 C8 C27 -0.9(5)
C7 C8 C9 C10 0.6(4)
C27 C8 C9 C10 -141.5(3)
C7 C8 C9 C25 142.1(3)
C27 C8 C9 C25 -0.1(3)
C8 C9 C10 C11 137.7(3)
C25 C9 C10 C11 0.8(4)
C8 C9 C10 C5 -1.5(5)
C25 C9 C10 C5 -138.3(3)
C6 C5 C10 C9 -0.1(5)
C4 C5 C10 C9 143.2(3)
C6 C5 C10 C11 -143.6(3)
C4 C5 C10 C11 -0.3(3)
C9 C10 C11 C23 -0.1(4)
C5 C10 C11 C23 143.4(3)
C9 C10 C11 C12 -143.6(3)
C5 C10 C11 C12 0.0(3)
C3 C4 C12 C13 0.8(5)
C5 C4 C12 C13 -143.0(3)
C3 C4 C12 C11 143.3(3)
C5 C4 C12 C11 -0.5(4)
C23 C11 C12 C13 -0.1(5)
C10 C11 C12 C13 143.5(3)
C23 C11 C12 C4 -143.3(3)
C10 C11 C12 C4 0.4(4)
C4 C12 C13 C14 -0.1(5)
C11 C12 C13 C14 -138.4(3)
C4 C12 C13 C21 137.9(3)
C11 C12 C13 C21 -0.5(5)
C12 C13 C14 C15 1.3(5)
C21 C13 C14 C15 -141.4(3)
C12 C13 C14 C19 142.3(3)
C21 C13 C14 C19 -0.3(4)
C13 C14 C15 C3 -3.3(5)
C19 C14 C15 C3 -139.9(3)
C13 C14 C15 C16 138.6(3)
C19 C14 C15 C16 1.9(5)
C4 C3 C15 C14 4.0(5)
C2 C3 C15 C14 156.5(3)
C4 C3 C15 C16 -141.8(3)
C2 C3 C15 C16 10.7(3)
C14 C15 C16 C17 -0.7(4)
C3 C15 C16 C17 145.3(3)
C14 C15 C16 C52 -145.9(3)
C3 C15 C16 C52 0.2(3)
C52 C16 C17 C53 2.7(4)
C15 C16 C17 C53 -137.9(3)
C52 C16 C17 C18 139.6(3)
C15 C16 C17 C18 -0.9(4)
C16 C17 C18 C19 1.3(5)
C53 C17 C18 C19 142.5(3)
C16 C17 C18 C60 -141.3(3)
C53 C17 C18 C60 -0.1(3)
C60 C18 C19 C20 -0.7(5)
C17 C18 C19 C20 -138.6(3)
C60 C18 C19 C14 137.9(3)
C17 C18 C19 C14 -0.1(5)
C15 C14 C19 C18 -1.5(5)
C13 C14 C19 C18 -142.4(3)
C15 C14 C19 C20 141.2(3)
C13 C14 C19 C20 0.3(4)
C18 C19 C20 C56 0.7(5)
C14 C19 C20 C56 -142.4(3)
C18 C19 C20 C21 143.0(3)
C14 C19 C20 C21 -0.2(4)
C12 C13 C21 C22 0.3(5)
C14 C13 C21 C22 142.2(3)
C12 C13 C21 C20 -141.7(3)
C14 C13 C21 C20 0.2(4)
C56 C20 C21 C22 0.5(5)
C19 C20 C21 C22 -142.1(3)
C56 C20 C21 C13 142.5(3)
C19 C20 C21 C13 0.0(4)
C13 C21 C22 C41 -137.8(3)
C20 C21 C22 C41 -0.2(5)
C13 C21 C22 C23 0.5(5)
C20 C21 C22 C23 138.1(3)
C12 C11 C23 C22 0.9(5)
C10 C11 C23 C22 -138.4(3)
C12 C11 C23 C24 138.5(3)
C10 C11 C23 C24 -0.8(4)
C21 C22 C23 C11 -1.1(5)
C41 C22 C23 C11 141.6(3)
C21 C22 C23 C24 -143.0(3)
C41 C22 C23 C24 -0.2(3)
C11 C23 C24 C25 0.9(4)
C22 C23 C24 C25 143.3(3)
C11 C23 C24 C40 -142.3(3)
C22 C23 C24 C40 0.1(3)
C40 C24 C25 C26 0.3(4)
C23 C24 C25 C26 -138.8(3)
C40 C24 C25 C9 138.9(3)
C23 C24 C25 C9 -0.2(4)
C10 C9 C25 C24 -0.7(4)
C8 C9 C25 C24 -142.3(3)
C10 C9 C25 C26 142.2(3)
C8 C9 C25 C26 0.6(3)
C24 C25 C26 C38 0.3(4)
C9 C25 C26 C38 -142.6(3)
C24 C25 C26 C27 142.0(3)
C9 C25 C26 C27 -0.8(3)
C38 C26 C27 C28 -1.1(5)
C25 C26 C27 C28 -142.8(3)
C38 C26 C27 C8 142.5(3)
C25 C26 C27 C8 0.8(3)
C7 C8 C27 C28 1.4(5)
C9 C8 C27 C28 143.0(3)
C7 C8 C27 C26 -142.1(3)
C9 C8 C27 C26 -0.4(3)
C26 C27 C28 C36 1.1(4)
C8 C27 C28 C36 -137.9(3)
C26 C27 C28 C29 138.1(3)
C8 C27 C28 C29 -0.9(5)
C27 C28 C29 C30 0.0(5)
C36 C28 C29 C30 141.5(3)
C27 C28 C29 C34 -142.3(3)
C36 C28 C29 C34 -0.8(4)
C34 C29 C30 C31 -1.4(5)
C28 C29 C30 C31 -139.4(3)
C34 C29 C30 C7 138.5(3)
C28 C29 C30 C7 0.5(5)
C8 C7 C30 C29 0.0(5)
C6 C7 C30 C29 -145.0(3)
C8 C7 C30 C31 144.3(3)
C6 C7 C30 C31 -0.7(4)
C29 C30 C31 C32 2.4(5)
C7 C30 C31 C32 -141.9(3)
C29 C30 C31 C1 155.4(3)
C7 C30 C31 C1 11.1(3)
O1 C1 C31 C32 -107.8(3)
C6 C1 C31 C32 135.7(3)
C2 C1 C31 C32 10.2(4)
O1 C1 C31 C30 100.3(3)
C6 C1 C31 C30 -16.1(3)
C2 C1 C31 C30 -141.6(3)
C30 C31 C32 C33 -1.5(5)
C1 C31 C32 C33 -150.6(3)
C30 C31 C32 C51 137.9(3)
C1 C31 C32 C51 -11.2(5)
C31 C32 C33 C34 -0.4(5)
C51 C32 C33 C34 -144.2(3)
C31 C32 C33 C49 143.2(3)
C51 C32 C33 C49 -0.6(3)
C32 C33 C34 C29 1.3(5)
C49 C33 C34 C29 -138.2(3)
C32 C33 C34 C35 138.0(3)
C49 C33 C34 C35 -1.5(5)
C30 C29 C34 C33 -0.4(5)
C28 C29 C34 C33 142.0(3)
C30 C29 C34 C35 -141.6(3)
C28 C29 C34 C35 0.8(4)
C33 C34 C35 C47 1.4(5)
C29 C34 C35 C47 142.0(3)
C33 C34 C35 C36 -141.1(3)
C29 C34 C35 C36 -0.4(4)
C27 C28 C36 C37 -0.3(4)
C29 C28 C36 C37 -141.8(3)
C27 C28 C36 C35 142.0(3)
C29 C28 C36 C35 0.5(3)
C47 C35 C36 C37 0.0(5)
C34 C35 C36 C37 142.6(3)
C47 C35 C36 C28 -142.6(3)
C34 C35 C36 C28 -0.1(3)
C28 C36 C37 C45 138.0(3)
C35 C36 C37 C45 0.0(5)
C28 C36 C37 C38 -0.4(4)
C35 C36 C37 C38 -138.4(3)
C27 C26 C38 C39 -137.6(3)
C25 C26 C38 C39 -0.5(4)
C27 C26 C38 C37 0.4(5)
C25 C26 C38 C37 137.4(3)
C36 C37 C38 C26 0.4(5)
C45 C37 C38 C26 -142.4(3)
C36 C37 C38 C39 143.0(3)
C45 C37 C38 C39 0.2(3)
C26 C38 C39 C40 0.2(4)
C37 C38 C39 C40 -142.3(3)
C26 C38 C39 C44 142.5(3)
C37 C38 C39 C44 -0.1(3)
C38 C39 C40 C24 0.4(4)
C44 C39 C40 C24 -137.5(3)
C38 C39 C40 C41 138.9(3)
C44 C39 C40 C41 1.0(5)
C25 C24 C40 C39 -0.6(4)
C23 C24 C40 C39 142.9(3)
C25 C24 C40 C41 -143.5(3)
C23 C24 C40 C41 0.1(3)
C21 C22 C41 C42 0.1(5)
C23 C22 C41 C42 -142.5(3)
C21 C22 C41 C40 142.9(3)
C23 C22 C41 C40 0.3(3)
C39 C40 C41 C42 -0.7(4)
C24 C40 C41 C42 142.6(3)
C39 C40 C41 C22 -143.5(3)
C24 C40 C41 C22 -0.2(3)
C22 C41 C42 C43 138.4(3)
C40 C41 C42 C43 0.1(5)
C22 C41 C42 C56 -0.3(5)
C40 C41 C42 C56 -138.6(3)
C41 C42 C43 C44 0.0(5)
C56 C42 C43 C44 143.1(3)
C41 C42 C43 C57 -142.4(3)
C56 C42 C43 C57 0.7(4)
C42 C43 C44 C45 -137.8(3)
C57 C43 C44 C45 0.3(5)
C42 C43 C44 C39 0.4(5)
C57 C43 C44 C39 138.5(3)
C40 C39 C44 C43 -0.9(5)
C38 C39 C44 C43 -142.9(3)
C40 C39 C44 C45 142.0(3)
C38 C39 C44 C45 -0.1(3)
C36 C37 C45 C46 -0.1(5)
C38 C37 C45 C46 142.5(3)
C36 C37 C45 C44 -142.8(3)
C38 C37 C45 C44 -0.3(3)
C43 C44 C45 C46 -0.1(5)
C39 C44 C45 C46 -142.8(3)
C43 C44 C45 C37 142.9(3)
C39 C44 C45 C37 0.2(3)
C37 C45 C46 C58 -138.5(3)
C44 C45 C46 C58 0.0(5)
C37 C45 C46 C47 0.1(5)
C44 C45 C46 C47 138.6(3)
C34 C35 C47 C48 -0.2(5)
C36 C35 C47 C48 137.9(3)
C34 C35 C47 C46 -138.1(3)
C36 C35 C47 C46 0.0(5)
C45 C46 C47 C35 0.0(5)
C58 C46 C47 C35 142.9(3)
C45 C46 C47 C48 -142.9(3)
C58 C46 C47 C48 0.0(3)
C35 C47 C48 C49 -0.8(5)
C46 C47 C48 C49 141.9(3)
C35 C47 C48 C59 -143.1(3)
C46 C47 C48 C59 -0.3(3)
C47 C48 C49 C33 0.7(4)
C59 C48 C49 C33 138.9(3)
C47 C48 C49 C50 -138.8(3)
C59 C48 C49 C50 -0.5(4)
C34 C33 C49 C48 0.5(5)
C32 C33 C49 C48 -143.6(3)
C34 C33 C49 C50 144.6(3)
C32 C33 C49 C50 0.4(3)
C48 C49 C50 C53 0.3(4)
C33 C49 C50 C53 -143.5(3)
C48 C49 C50 C51 143.9(3)
C33 C49 C50 C51 0.0(3)
C53 C50 C51 C52 -0.2(4)
C49 C50 C51 C52 -143.2(3)
C53 C50 C51 C32 142.6(3)
C49 C50 C51 C32 -0.4(3)
C31 C32 C51 C52 -0.2(4)
C33 C32 C51 C52 143.3(3)
C31 C32 C51 C50 -142.9(3)
C33 C32 C51 C50 0.6(3)
C50 C51 C52 C16 2.2(4)
C32 C51 C52 C16 -135.6(3)
C50 C51 C52 C2 149.9(3)
C32 C51 C52 C2 12.0(4)
C17 C16 C52 C51 -3.5(4)
C15 C16 C52 C51 140.8(3)
C17 C16 C52 C2 -155.3(3)
C15 C16 C52 C2 -11.0(3)
C61 C2 C52 C51 102.9(3)
C3 C2 C52 C51 -134.0(3)
C1 C2 C52 C51 -11.8(4)
C61 C2 C52 C16 -106.9(3)
C3 C2 C52 C16 16.2(3)
C1 C2 C52 C16 138.4(3)
C51 C50 C53 C17 -0.7(4)
C49 C50 C53 C17 138.5(3)
C51 C50 C53 C54 -138.7(3)
C49 C50 C53 C54 0.4(4)
C16 C17 C53 C50 -0.6(4)
C18 C17 C53 C50 -142.4(3)
C16 C17 C53 C54 142.0(3)
C18 C17 C53 C54 0.1(3)
C50 C53 C54 C59 -1.0(4)
C17 C53 C54 C59 -143.2(3)
C50 C53 C54 C60 142.1(3)
C17 C53 C54 C60 -0.1(3)
C19 C20 C56 C55 -0.2(5)
C21 C20 C56 C55 -138.0(3)
C19 C20 C56 C42 137.2(3)
C21 C20 C56 C42 -0.6(5)
C60 C55 C56 C20 -0.3(5)
C57 C55 C56 C20 142.6(3)
C60 C55 C56 C42 -142.3(3)
C57 C55 C56 C42 0.6(4)
C41 C42 C56 C20 0.6(5)
C43 C42 C56 C20 -142.6(3)
C41 C42 C56 C55 142.3(3)
C43 C42 C56 C55 -0.8(4)
C44 C43 C57 C58 -0.4(5)
C42 C43 C57 C58 142.2(3)
C44 C43 C57 C55 -143.0(3)
C42 C43 C57 C55 -0.3(4)
C60 C55 C57 C58 0.6(5)
C56 C55 C57 C58 -142.7(3)
C60 C55 C57 C43 143.0(3)
C56 C55 C57 C43 -0.2(4)
C43 C57 C58 C46 0.2(5)
C55 C57 C58 C46 138.0(3)
C43 C57 C58 C59 -138.2(3)
C55 C57 C58 C59 -0.5(5)
C45 C46 C58 C57 0.0(5)
C47 C46 C58 C57 -142.6(3)
C45 C46 C58 C59 143.0(3)
C47 C46 C58 C59 0.3(3)
C53 C54 C59 C48 0.8(4)
C60 C54 C59 C48 -137.9(3)
C53 C54 C59 C58 137.9(3)
C60 C54 C59 C58 -0.8(5)
C49 C48 C59 C54 0.0(4)
C47 C48 C59 C54 142.1(3)
C49 C48 C59 C58 -141.6(3)
C47 C48 C59 C58 0.5(3)
C57 C58 C59 C54 0.6(5)
C46 C58 C59 C54 -142.4(3)
C57 C58 C59 C48 142.5(3)
C46 C58 C59 C48 -0.5(3)
C56 C55 C60 C18 0.3(5)
C57 C55 C60 C18 -138.5(3)
C56 C55 C60 C54 138.0(3)
C57 C55 C60 C54 -0.8(5)
C19 C18 C60 C55 0.2(5)
C17 C18 C60 C55 142.4(3)
C19 C18 C60 C54 -142.2(3)
C17 C18 C60 C54 0.0(3)
C59 C54 C60 C55 0.9(5)
C53 C54 C60 C55 -142.1(3)
C59 C54 C60 C18 143.1(3)
C53 C54 C60 C18 0.1(3)
C52 C2 C61 C62 -117.6(3)
C3 C2 C61 C62 127.3(3)
C1 C2 C61 C62 4.7(3)
C52 C2 C61 C63 66.3(4)
C3 C2 C61 C63 -48.8(4)
C1 C2 C61 C63 -171.4(3)
C63 C61 C62 O1 170.7(3)
C2 C61 C62 O1 -5.0(4)
C63 C61 C62 C66 -10.8(6)
C2 C61 C62 C66 173.5(3)
C62 C61 C63 O2 165.5(3)
C2 C61 C63 O2 -19.1(5)
C62 C61 C63 O3 -18.5(5)
C2 C61 C63 O3 156.9(3)
C61 C62 C66 C67 -40.5(6)
O1 C62 C66 C67 138.0(3)
C61 C62 C66 C71 141.1(4)
O1 C62 C66 C71 -40.4(4)
C71 C66 C67 C68 -1.0(5)
C62 C66 C67 C68 -179.4(3)
C66 C67 C68 C69 -2.0(5)
C67 C68 C69 C70 2.7(6)
C68 C69 C70 C71 -0.5(6)
C69 C70 C71 C66 -2.4(6)
C67 C66 C71 C70 3.1(5)
C62 C66 C71 C70 -178.4(3)
C61 C62 O1 C1 2.8(4)
C66 C62 O1 C1 -176.0(3)
C31 C1 O1 C62 124.7(3)
C6 C1 O1 C62 -125.1(3)
C2 C1 O1 C62 0.5(3)
O2 C63 O3 C64 -5.4(5)
C61 C63 O3 C64 178.6(3)
C65 C64 O3 C63 176.4(4)
